data_4515945
loop_
_publ_author_name
'Baig, Moghal Zubair Khalid'
'Prusti, Banchhanidhi'
'Roy, Durba'
'Sahu, Prabhat Kumar'
'Sarkar, Moloy'
'Sharma, Aayushi'
'Chakravarty, Manab'

_publ_section_title
;
 Weak Donor-/Strong Acceptor-Linked Anthracenyl \p-Conjugates as
 Solvato(fluoro)chromophore and AEEgens: Contrast between Nitro and Cyano
 Functionality.
;
_journal_issue 8
_journal_name_full 'ACS omega'
_journal_page_first 9114
_journal_page_last 9125
_journal_paper_doi 10.1021/acsomega.8b01258
_journal_volume 3
_journal_year 2018
_chemical_formula_moiety 'C31 H25 N O2'
_chemical_formula_sum 'C31 H25 N O2'
_chemical_formula_weight 443.52
_space_group_crystal_system triclinic
_space_group_IT_number 2
_space_group_name_Hall '-P 1'
_space_group_name_H-M_alt 'P -1'
_atom_sites_solution_hydrogens mixed
_atom_sites_solution_primary direct
_audit_creation_date 2016-09-20
_audit_creation_method
;
Olex2 1.2
(compiled 2016.09.09 svn.r3337 for OlexSys, GUI svn.r5227)
;
_cell_angle_alpha 86.059(18)
_cell_angle_beta 79.080(18)
_cell_angle_gamma 63.59(3)
_cell_formula_units_Z 2
_cell_length_a 8.0332(19)
_cell_length_b 8.569(2)
_cell_length_c 18.521(3)
_cell_measurement_reflns_used 1772
_cell_measurement_temperature 293(2)
_cell_measurement_theta_max 27.4040
_cell_measurement_theta_min 4.8390
_cell_volume 1121.0(5)
_computing_cell_refinement 'CrysAlisPro 1.171.39.7e (Rigaku OD, 2015)'
_computing_data_collection 'CrysAlisPro 1.171.39.7e (Rigaku OD, 2015)'
_computing_data_reduction 'CrysAlisPro 1.171.39.7e (Rigaku OD, 2015)'
_computing_molecular_graphics 'Olex2 (Dolomanov et al., 2009)'
_computing_publication_material 'Olex2 (Dolomanov et al., 2009)'
_computing_structure_refinement 'ShelXL (Sheldrick, 2015)'
_computing_structure_solution 'ShelXS (Sheldrick, 2008)'
_diffrn_ambient_temperature 293(2)
_diffrn_detector 'CCD plate'
_diffrn_measured_fraction_theta_full 0.990
_diffrn_measured_fraction_theta_max 0.990
_diffrn_measurement_details
;
List of Runs (angles in degrees, time in seconds):

  # Type    Start    End  Width  t~exp~   \w     \q     \k     \f   Frames
--------------------------------------------------------------------------
  1  \w    -95.00  65.00   0.50   20.00    --   -7.60  19.00-150.00  320
  2  \w    -14.00  31.00   0.50   20.00    --   -7.60 -77.00 -90.00   90
  3  \w    -97.00 -69.00   0.50   20.00    --   -7.60 -77.00 -90.00   56
  4  \w    -84.00  49.00   0.50   20.00    --   -7.60 -37.00 -90.00  266
  5  \w    -91.00 -64.00   0.50   20.00    --   -7.60 -77.00 150.00   54
  6  \w      8.00  36.00   0.50   20.00    --   -7.60 -77.00 150.00   56
  7  \w    -33.00  97.00   0.50   20.00    --    7.60  57.00-120.00  260
;
_diffrn_measurement_device 'four-circle diffractometer'
_diffrn_measurement_device_type 'XtaLAB Pro: Kappa dual offset/far'
_diffrn_measurement_method '\w scans'
_diffrn_orient_matrix_type 'CrysAlisPro convention (1999,Acta A55,543-557)'
_diffrn_orient_matrix_UB_11 0.0938533000
_diffrn_orient_matrix_UB_12 -0.0664601000
_diffrn_orient_matrix_UB_13 -0.0085553000
_diffrn_orient_matrix_UB_21 0.0055239000
_diffrn_orient_matrix_UB_22 0.0278010000
_diffrn_orient_matrix_UB_23 -0.0369730000
_diffrn_orient_matrix_UB_31 0.0345920000
_diffrn_orient_matrix_UB_32 0.0579098000
_diffrn_orient_matrix_UB_33 0.0090296000
_diffrn_radiation_monochromator graphite
_diffrn_radiation_probe x-ray
_diffrn_radiation_type MoK\a
_diffrn_radiation_wavelength 0.71073
_diffrn_reflns_av_R_equivalents 0.0779
_diffrn_reflns_av_unetI/netI 0.0789
_diffrn_reflns_Laue_measured_fraction_full 0.990
_diffrn_reflns_Laue_measured_fraction_max 0.990
_diffrn_reflns_limit_h_max 8
_diffrn_reflns_limit_h_min -9
_diffrn_reflns_limit_k_max 10
_diffrn_reflns_limit_k_min -10
_diffrn_reflns_limit_l_max 20
_diffrn_reflns_limit_l_min -22
_diffrn_reflns_number 12182
_diffrn_reflns_point_group_measured_fraction_full 0.990
_diffrn_reflns_point_group_measured_fraction_max 0.990
_diffrn_reflns_theta_full 24.999
_diffrn_reflns_theta_max 24.999
_diffrn_reflns_theta_min 4.960
_diffrn_source 'fine-focus sealed X-ray tube'
_diffrn_source_type 'Enhance (Mo) X-ray Source'
_exptl_absorpt_coefficient_mu 0.081
_exptl_absorpt_correction_T_max 1.00000
_exptl_absorpt_correction_T_min 0.73815
_exptl_absorpt_correction_type multi-scan
_exptl_absorpt_process_details
;
CrysAlisPro 1.171.39.7e (Rigaku Oxford Diffraction, 2015)
Empirical absorption correction using spherical harmonics,
 implemented in SCALE3 ABSPACK scaling algorithm.
;
_exptl_crystal_colour orange
_exptl_crystal_density_diffrn 1.314
_exptl_crystal_description plate
_exptl_crystal_F_000 468
_exptl_crystal_size_max 0.25
_exptl_crystal_size_mid 0.15
_exptl_crystal_size_min 0.04
_refine_diff_density_max 0.433
_refine_diff_density_min -0.385
_refine_diff_density_rms 0.077
_refine_ls_extinction_method none
_refine_ls_goodness_of_fit_ref 1.129
_refine_ls_hydrogen_treatment mixed
_refine_ls_matrix_type full
_refine_ls_number_parameters 374
_refine_ls_number_reflns 3913
_refine_ls_number_restraints 0
_refine_ls_restrained_S_all 1.129
_refine_ls_R_factor_all 0.1321
_refine_ls_R_factor_gt 0.0960
_refine_ls_shift/su_max 0.000
_refine_ls_shift/su_mean 0.000
_refine_ls_structure_factor_coef Fsqd
_refine_ls_weighting_details 'w=1/[\s^2^(Fo^2^)+(0.1206P)^2^+2.1298P] where P=(Fo^2^+2Fc^2^)/3'
_refine_ls_weighting_scheme calc
_refine_ls_wR_factor_gt 0.2589
_refine_ls_wR_factor_ref 0.2802
_reflns_Friedel_coverage 0.000
_reflns_number_gt 2585
_reflns_number_total 3913
_reflns_threshold_expression 'I > 2\s(I)'
_cod_data_source_file ao8b01258_si_002.cif
_cod_data_source_block 1b
_cod_original_cell_volume 1121.1(5)
_cod_database_code 4515945
_chemical_oxdiff_formula CHN
_chemical_oxdiff_usercomment OK
_shelx_space_group_comment
;
The symmetry employed for this shelxl refinement is uniquely defined
by the following loop, which should always be used as a source of
symmetry information in preference to the above space-group names.
They are only intended as comments.
;
_reflns_odcompleteness_completeness 98.99
_reflns_odcompleteness_iscentric 1
_reflns_odcompleteness_theta 26.32
_olex2_refinement_description
;
1. Fixed Uiso
 At 1.5 times of:
  All C(H,H,H) groups
2.a Idealised Me refined as rotating group:
 C32(H32A,H32B,H32C), C33(H33A,H33B,H33C), C34(H34A,H34B,H34C)
;
_shelx_shelxl_version_number 2016/4
_olex2_submission_special_instructions 'No special instructions were received'
_oxdiff_exptl_absorpt_empirical_details
;
Empirical correction (ABSPACK) includes:
- Absorption correction using spherical harmonics
- Frame scaling
- Detector area scaling
;
_oxdiff_exptl_absorpt_empirical_full_max 1.595
_oxdiff_exptl_absorpt_empirical_full_min '0.683 <<THE END>>'

loop_
_space_group_symop_operation_xyz
'x, y, z'
'-x, -y, -z'

loop_
_atom_site_label
_atom_site_type_symbol
_atom_site_fract_x
_atom_site_fract_y
_atom_site_fract_z
_atom_site_U_iso_or_equiv
_atom_site_adp_type
_atom_site_occupancy
_atom_site_site_symmetry_order
_atom_site_calc_flag
_atom_site_refinement_flags_posn
O1 O 0.1627(4) 0.3133(4) 0.48104(19) 0.0381(9) Uani 1 1 d .
C2 C -0.9366(6) -0.0803(5) 0.8092(2) 0.0268(10) Uani 1 1 d .
C3 C -0.7816(6) -0.2009(6) 0.7624(2) 0.0276(10) Uani 1 1 d .
C4 C -0.8924(6) 0.1588(5) 0.7415(3) 0.0280(10) Uani 1 1 d .
C5 C -0.6742(6) -0.1421(5) 0.7053(2) 0.0270(10) Uani 1 1 d .
C6 C -0.7286(6) 0.0369(6) 0.6972(2) 0.0285(10) Uani 1 1 d .
C7 C -0.3202(6) 0.1235(5) 0.5888(2) 0.0269(10) Uani 1 1 d .
N8 N 0.0267(5) 0.3206(5) 0.4576(2) 0.0336(9) Uani 1 1 d .
C9 C -0.9963(6) 0.0988(6) 0.7990(3) 0.0290(10) Uani 1 1 d .
C10 C -0.0959(6) 0.2553(5) 0.5039(3) 0.0282(10) Uani 1 1 d .
C11 C -1.0351(6) -0.1402(5) 0.8731(2) 0.0275(10) Uani 1 1 d .
C12 C -0.7249(6) -0.3824(6) 0.7690(3) 0.0295(10) Uani 1 1 d .
C13 C -0.0354(6) 0.1615(6) 0.5642(3) 0.0298(10) Uani 1 1 d .
C14 C -0.3779(7) 0.2208(6) 0.5273(3) 0.0318(11) Uani 1 1 d .
C15 C -0.4327(6) 0.0496(6) 0.6364(3) 0.0298(10) Uani 1 1 d .
C16 C -0.2652(7) 0.2875(6) 0.4850(3) 0.0324(11) Uani 1 1 d .
C17 C -0.6171(6) 0.1042(6) 0.6433(3) 0.0300(10) Uani 1 1 d .
C18 C -0.4655(7) -0.4435(6) 0.6700(3) 0.0353(11) Uani 1 1 d .
C19 C -0.5733(7) -0.4999(6) 0.7255(3) 0.0357(11) Uani 1 1 d .
C20 C -0.5169(6) -0.2721(6) 0.6607(3) 0.0305(10) Uani 1 1 d .
C21 C -1.3006(6) -0.1862(5) 0.9338(3) 0.0315(11) Uani 1 1 d .
C22 C -1.1553(6) 0.2240(6) 0.8441(3) 0.0326(11) Uani 1 1 d .
O23 O -0.0075(6) 0.3733(5) 0.3975(2) 0.0515(10) Uani 1 1 d .
C24 C -1.2144(7) 0.3973(6) 0.8342(3) 0.0399(12) Uani 1 1 d .
C25 C -1.2104(6) -0.1349(5) 0.8721(3) 0.0285(10) Uani 1 1 d .
C26 C -0.1488(6) 0.0941(6) 0.6061(3) 0.0302(10) Uani 1 1 d .
C27 C -1.0449(7) -0.2521(6) 0.9952(3) 0.0347(11) Uani 1 1 d .
C28 C -0.9572(7) 0.3404(6) 0.7341(3) 0.0379(12) Uani 1 1 d .
C29 C -1.1127(7) 0.4556(7) 0.7779(3) 0.0425(13) Uani 1 1 d .
C30 C -1.2200(7) -0.2448(6) 0.9953(3) 0.0352(11) Uani 1 1 d .
C31 C -0.9524(6) -0.1988(6) 0.9352(3) 0.0302(10) Uani 1 1 d .
C32 C -0.7624(7) -0.2061(7) 0.9384(3) 0.0401(12) Uani 1 1 d .
H32A H -0.668867 -0.282605 0.900108 0.060 Uiso 1 1 calc GR
H32B H -0.728449 -0.249024 0.985342 0.060 Uiso 1 1 calc GR
H32C H -0.769327 -0.091428 0.931861 0.060 Uiso 1 1 calc GR
C33 C -1.3012(7) -0.0736(6) 0.8057(3) 0.0380(12) Uani 1 1 d .
H33A H -1.341232 0.049574 0.800809 0.057 Uiso 1 1 calc GR
H33B H -1.408769 -0.097602 0.810921 0.057 Uiso 1 1 calc GR
H33C H -1.212145 -0.133333 0.762771 0.057 Uiso 1 1 calc GR
C34 C -1.3195(7) -0.2989(7) 1.0612(3) 0.0462(13) Uani 1 1 d .
H34A H -1.449437 -0.214524 1.071614 0.069 Uiso 1 1 calc GR
H34B H -1.260561 -0.306510 1.102628 0.069 Uiso 1 1 calc GR
H34C H -1.312463 -0.410597 1.051623 0.069 Uiso 1 1 calc GR
H19 H -0.533(6) -0.625(6) 0.730(2) 0.027(11) Uiso 1 1 d .
H18 H -0.360(7) -0.530(6) 0.639(3) 0.030(12) Uiso 1 1 d .
H21 H -1.436(7) -0.169(6) 0.929(2) 0.026(11) Uiso 1 1 d .
H24 H -1.323(7) 0.478(6) 0.862(3) 0.028(12) Uiso 1 1 d .
H14 H -0.493(6) 0.238(5) 0.512(2) 0.024(11) Uiso 1 1 d .
H13 H 0.084(6) 0.135(5) 0.577(2) 0.018(10) Uiso 1 1 d .
H17 H -0.684(6) 0.199(6) 0.611(2) 0.026(11) Uiso 1 1 d .
H12 H -0.790(8) -0.417(7) 0.806(3) 0.053(16) Uiso 1 1 d .
H27 H -0.981(7) -0.295(6) 1.044(3) 0.034(12) Uiso 1 1 d .
H29 H -1.163(8) 0.578(8) 0.769(3) 0.058(16) Uiso 1 1 d .
H16 H -0.303(7) 0.344(7) 0.444(3) 0.043(15) Uiso 1 1 d .
H20 H -0.446(7) -0.231(6) 0.620(3) 0.038(13) Uiso 1 1 d .
H28 H -0.882(8) 0.375(8) 0.697(3) 0.056(17) Uiso 1 1 d .
H15 H -0.347(8) -0.057(7) 0.665(3) 0.046(14) Uiso 1 1 d .
H22 H -1.225(7) 0.190(7) 0.885(3) 0.040(14) Uiso 1 1 d .
H26 H -0.093(8) 0.020(7) 0.648(3) 0.054(16) Uiso 1 1 d .

loop_
_atom_site_aniso_label
_atom_site_aniso_U_11
_atom_site_aniso_U_22
_atom_site_aniso_U_33
_atom_site_aniso_U_23
_atom_site_aniso_U_13
_atom_site_aniso_U_12
O1 0.0303(18) 0.0399(19) 0.052(2) 0.0046(15) -0.0025(15) -0.0252(15)
C2 0.026(2) 0.029(2) 0.032(2) 0.0060(18) -0.0080(19) -0.0177(19)
C3 0.030(2) 0.031(2) 0.030(2) 0.0050(18) -0.0074(19) -0.021(2)
C4 0.021(2) 0.027(2) 0.043(3) 0.0071(19) -0.0101(19) -0.0156(19)
C5 0.024(2) 0.030(2) 0.035(2) 0.0053(18) -0.0093(18) -0.0179(19)
C6 0.027(2) 0.035(2) 0.036(3) 0.0094(19) -0.011(2) -0.024(2)
C7 0.023(2) 0.023(2) 0.035(3) 0.0025(18) -0.0028(19) -0.0116(18)
N8 0.033(2) 0.035(2) 0.041(3) 0.0068(18) -0.0031(18) -0.0240(18)
C9 0.026(2) 0.028(2) 0.039(3) 0.0035(19) -0.0070(19) -0.0180(19)
C10 0.025(2) 0.024(2) 0.038(3) 0.0035(19) -0.0035(19) -0.0144(19)
C11 0.027(2) 0.023(2) 0.034(3) 0.0045(18) -0.0039(19) -0.0147(19)
C12 0.030(2) 0.031(2) 0.033(3) 0.005(2) -0.005(2) -0.019(2)
C13 0.026(2) 0.029(2) 0.042(3) 0.003(2) -0.006(2) -0.019(2)
C14 0.028(2) 0.034(3) 0.041(3) 0.007(2) -0.010(2) -0.020(2)
C15 0.028(2) 0.029(2) 0.039(3) 0.003(2) -0.005(2) -0.019(2)
C16 0.032(3) 0.030(2) 0.039(3) 0.009(2) -0.009(2) -0.017(2)
C17 0.033(3) 0.028(2) 0.038(3) 0.009(2) -0.010(2) -0.022(2)
C18 0.032(3) 0.034(3) 0.044(3) -0.004(2) -0.001(2) -0.019(2)
C19 0.038(3) 0.029(3) 0.045(3) 0.005(2) -0.007(2) -0.019(2)
C20 0.028(2) 0.034(3) 0.037(3) 0.003(2) -0.005(2) -0.021(2)
C21 0.019(2) 0.021(2) 0.050(3) 0.007(2) -0.004(2) -0.0070(18)
C22 0.028(2) 0.029(3) 0.043(3) 0.003(2) -0.005(2) -0.015(2)
O23 0.061(3) 0.071(3) 0.043(2) 0.0206(19) -0.0116(19) -0.050(2)
C24 0.028(3) 0.031(3) 0.057(3) -0.002(2) -0.002(2) -0.011(2)
C25 0.020(2) 0.023(2) 0.042(3) 0.0051(19) -0.0056(19) -0.0085(18)
C26 0.030(2) 0.028(2) 0.038(3) 0.002(2) -0.005(2) -0.018(2)
C27 0.034(3) 0.031(3) 0.037(3) 0.005(2) -0.003(2) -0.014(2)
C28 0.035(3) 0.032(3) 0.055(3) 0.010(2) -0.009(2) -0.022(2)
C29 0.033(3) 0.026(3) 0.071(4) 0.010(2) -0.010(3) -0.016(2)
C30 0.034(3) 0.026(2) 0.041(3) 0.005(2) 0.002(2) -0.013(2)
C31 0.025(2) 0.028(2) 0.036(3) 0.0008(19) -0.0009(19) -0.0116(19)
C32 0.036(3) 0.046(3) 0.043(3) 0.003(2) -0.006(2) -0.022(2)
C33 0.032(3) 0.039(3) 0.050(3) 0.007(2) -0.010(2) -0.022(2)
C34 0.035(3) 0.040(3) 0.054(3) 0.009(2) 0.005(2) -0.015(2)

loop_
_atom_type_symbol
_atom_type_description
_atom_type_scat_dispersion_real
_atom_type_scat_dispersion_imag
_atom_type_scat_source
C C 0.0033 0.0016 'International Tables Vol C Tables 4.2.6.8 and 6.1.1.4'
H H 0.0000 0.0000 'International Tables Vol C Tables 4.2.6.8 and 6.1.1.4'
N N 0.0061 0.0033 'International Tables Vol C Tables 4.2.6.8 and 6.1.1.4'
O O 0.0106 0.0060 'International Tables Vol C Tables 4.2.6.8 and 6.1.1.4'

loop_
_geom_angle_atom_site_label_1
_geom_angle_atom_site_label_2
_geom_angle_atom_site_label_3
_geom_angle
C3 C2 C9 120.6(4)
C3 C2 C11 120.3(4)
C9 C2 C11 119.0(4)
C2 C3 C5 120.1(4)
C2 C3 C12 121.7(4)
C12 C3 C5 118.2(4)
C6 C4 C9 119.6(4)
C6 C4 C28 122.9(4)
C28 C4 C9 117.4(4)
C6 C5 C3 119.3(4)
C6 C5 C20 123.8(4)
C20 C5 C3 116.9(4)
C4 C6 C17 117.8(4)
C5 C6 C4 120.4(4)
C5 C6 C17 121.8(4)
C14 C7 C15 122.8(4)
C26 C7 C14 119.3(4)
C26 C7 C15 117.9(4)
O1 N8 C10 118.0(4)
O23 N8 O1 123.6(4)
O23 N8 C10 118.3(4)
C2 C9 C4 119.7(4)
C2 C9 C22 122.1(4)
C22 C9 C4 118.2(4)
C13 C10 N8 118.2(4)
C13 C10 C16 122.6(4)
C16 C10 N8 119.3(4)
C25 C11 C2 121.0(4)
C31 C11 C2 119.3(4)
C31 C11 C25 119.6(4)
C3 C12 H12 117(4)
C19 C12 C3 122.3(4)
C19 C12 H12 121(4)
C10 C13 C26 117.8(4)
C10 C13 H13 123(2)
C26 C13 H13 119(2)
C7 C14 H14 122(3)
C16 C14 C7 119.8(4)
C16 C14 H14 119(3)
C7 C15 H15 111(3)
C17 C15 C7 126.2(4)
C17 C15 H15 123(3)
C10 C16 C14 119.2(4)
C10 C16 H16 123(3)
C14 C16 H16 118(3)
C6 C17 H17 118(3)
C15 C17 C6 124.5(4)
C15 C17 H17 117(3)
C19 C18 H18 118(3)
C20 C18 C19 119.9(5)
C20 C18 H18 122(3)
C12 C19 C18 119.9(4)
C12 C19 H19 122(3)
C18 C19 H19 118(3)
C5 C20 H20 117(3)
C18 C20 C5 122.9(4)
C18 C20 H20 120(3)
C25 C21 H21 113(2)
C30 C21 C25 121.7(4)
C30 C21 H21 125(2)
C9 C22 H22 121(3)
C24 C22 C9 122.3(5)
C24 C22 H22 116(3)
C22 C24 C29 119.3(5)
C22 C24 H24 122(3)
C29 C24 H24 119(3)
C11 C25 C33 120.5(4)
C21 C25 C11 119.2(4)
C21 C25 C33 120.2(4)
C7 C26 H26 124(3)
C13 C26 C7 121.3(4)
C13 C26 H26 114(3)
C30 C27 C31 121.3(4)
C30 C27 H27 119(3)
C31 C27 H27 119(3)
C4 C28 H28 115(4)
C29 C28 C4 122.2(5)
C29 C28 H28 123(4)
C24 C29 H29 118(4)
C28 C29 C24 120.5(5)
C28 C29 H29 121(4)
C21 C30 C27 118.6(4)
C21 C30 C34 120.9(4)
C27 C30 C34 120.5(5)
C11 C31 C32 121.2(4)
C27 C31 C11 119.6(4)
C27 C31 C32 119.2(4)
C31 C32 H32A 109.5
C31 C32 H32B 109.5
C31 C32 H32C 109.5
H32A C32 H32B 109.5
H32A C32 H32C 109.5
H32B C32 H32C 109.5
C25 C33 H33A 109.5
C25 C33 H33B 109.5
C25 C33 H33C 109.5
H33A C33 H33B 109.5
H33A C33 H33C 109.5
H33B C33 H33C 109.5
C30 C34 H34A 109.5
C30 C34 H34B 109.5
C30 C34 H34C 109.5
H34A C34 H34B 109.5
H34A C34 H34C 109.5
H34B C34 H34C 109.5

loop_
_geom_bond_atom_site_label_1
_geom_bond_atom_site_label_2
_geom_bond_distance
O1 N8 1.225(5)
C2 C3 1.392(6)
C2 C9 1.400(6)
C2 C11 1.487(6)
C3 C5 1.444(6)
C3 C12 1.417(6)
C4 C6 1.408(6)
C4 C9 1.437(6)
C4 C28 1.410(6)
C5 C6 1.401(6)
C5 C20 1.414(6)
C6 C17 1.473(6)
C7 C14 1.390(6)
C7 C15 1.459(6)
C7 C26 1.382(6)
N8 C10 1.457(6)
N8 O23 1.208(5)
C9 C22 1.406(6)
C10 C13 1.366(6)
C10 C16 1.372(6)
C11 C25 1.392(6)
C11 C31 1.389(6)
C12 C19 1.339(7)
C12 H12 0.90(6)
C13 C26 1.380(6)
C13 H13 0.95(4)
C14 C16 1.375(6)
C14 H14 0.96(5)
C15 C17 1.323(6)
C15 H15 1.05(5)
C16 H16 0.90(5)
C17 H17 0.98(5)
C18 C19 1.416(7)
C18 C20 1.345(7)
C18 H18 0.96(5)
C19 H19 0.98(5)
C20 H20 1.00(5)
C21 C25 1.387(6)
C21 C30 1.372(7)
C21 H21 1.05(5)
C22 C24 1.354(7)
C22 H22 0.96(5)
C24 C29 1.404(7)
C24 H24 0.92(5)
C25 C33 1.494(7)
C26 H26 1.01(6)
C27 C30 1.379(7)
C27 C31 1.384(6)
C27 H27 1.09(5)
C28 C29 1.350(7)
C28 H28 0.95(6)
C29 H29 0.96(6)
C30 C34 1.491(7)
C31 C32 1.512(6)
C32 H32A 0.9600
C32 H32B 0.9600
C32 H32C 0.9600
C33 H33A 0.9600
C33 H33B 0.9600
C33 H33C 0.9600
C34 H34A 0.9600
C34 H34B 0.9600
C34 H34C 0.9600

loop_
_geom_torsion_atom_site_label_1
_geom_torsion_atom_site_label_2
_geom_torsion_atom_site_label_3
_geom_torsion_atom_site_label_4
_geom_torsion
O1 N8 C10 C13 -11.6(6)
O1 N8 C10 C16 169.3(4)
C2 C3 C5 C6 -0.6(6)
C2 C3 C5 C20 178.9(4)
C2 C3 C12 C19 -178.2(4)
C2 C9 C22 C24 -179.7(4)
C2 C11 C25 C21 -177.8(4)
C2 C11 C25 C33 1.8(6)
C2 C11 C31 C27 179.0(4)
C2 C11 C31 C32 -1.2(6)
C3 C2 C9 C4 -2.5(6)
C3 C2 C9 C22 178.2(4)
C3 C2 C11 C25 -105.4(5)
C3 C2 C11 C31 76.0(5)
C3 C5 C6 C4 -3.5(6)
C3 C5 C6 C17 175.7(4)
C3 C5 C20 C18 -0.4(6)
C3 C12 C19 C18 -1.0(7)
C4 C6 C17 C15 129.5(5)
C4 C9 C22 C24 1.1(7)
C4 C28 C29 C24 1.4(8)
C5 C3 C12 C19 1.8(6)
C5 C6 C17 C15 -49.8(6)
C6 C4 C9 C2 -1.6(6)
C6 C4 C9 C22 177.7(4)
C6 C4 C28 C29 -178.8(5)
C6 C5 C20 C18 179.1(4)
C7 C14 C16 C10 0.6(7)
C7 C15 C17 C6 -173.9(4)
N8 C10 C13 C26 -177.5(4)
N8 C10 C16 C14 177.8(4)
C9 C2 C3 C5 3.6(6)
C9 C2 C3 C12 -176.3(4)
C9 C2 C11 C25 77.5(5)
C9 C2 C11 C31 -101.1(5)
C9 C4 C6 C5 4.6(6)
C9 C4 C6 C17 -174.6(4)
C9 C4 C28 C29 -1.3(7)
C9 C22 C24 C29 -1.0(8)
C10 C13 C26 C7 -1.4(7)
C11 C2 C3 C5 -173.4(4)
C11 C2 C3 C12 6.7(6)
C11 C2 C9 C4 174.5(4)
C11 C2 C9 C22 -4.7(6)
C12 C3 C5 C6 179.4(4)
C12 C3 C5 C20 -1.1(6)
C13 C10 C16 C14 -1.2(7)
C14 C7 C15 C17 -22.4(7)
C14 C7 C26 C13 0.9(7)
C15 C7 C14 C16 179.7(4)
C15 C7 C26 C13 -179.2(4)
C16 C10 C13 C26 1.5(7)
C19 C18 C20 C5 1.3(7)
C20 C5 C6 C4 177.0(4)
C20 C5 C6 C17 -3.8(6)
C20 C18 C19 C12 -0.6(7)
C22 C24 C29 C28 -0.3(8)
O23 N8 C10 C13 165.8(4)
O23 N8 C10 C16 -13.2(6)
C25 C11 C31 C27 0.4(6)
C25 C11 C31 C32 -179.9(4)
C25 C21 C30 C27 0.1(7)
C25 C21 C30 C34 179.8(4)
C26 C7 C14 C16 -0.5(7)
C26 C7 C15 C17 157.8(5)
C28 C4 C6 C5 -177.9(4)
C28 C4 C6 C17 2.9(6)
C28 C4 C9 C2 -179.2(4)
C28 C4 C9 C22 0.0(6)
C30 C21 C25 C11 -1.1(7)
C30 C21 C25 C33 179.3(4)
C30 C27 C31 C11 -1.4(7)
C30 C27 C31 C32 178.8(4)
C31 C11 C25 C21 0.8(6)
C31 C11 C25 C33 -179.6(4)
C31 C27 C30 C21 1.2(7)
C31 C27 C30 C34 -178.6(4)
